data_1502303
loop_
_publ_author_name
'Chowdhury, Sushobhan'
'Nandi, Ganesh Chandra'
'Samai, Subhasis'
'Singh, Maya Shankar'

_publ_section_title
;
 Regioselective synthesis of tetrahydrothiochromen-5-ones via a one-pot
 three-component solvent-free domino protocol.
;
_journal_issue 14
_journal_name_full 'Organic letters'
_journal_page_first 3762
_journal_page_last 3765
_journal_paper_doi 10.1021/ol201458q
_journal_volume 13
_journal_year 2011
_chemical_formula_sum 'C23 H19 F O2 S2'
_chemical_formula_weight 410.52
_space_group_IT_number 2
_symmetry_cell_setting triclinic
_symmetry_Int_Tables_number 2
_symmetry_space_group_name_Hall '-P 1'
_symmetry_space_group_name_H-M 'P -1'
_atom_sites_solution_hydrogens geom
_atom_sites_solution_primary direct
_atom_sites_solution_secondary difmap
_audit_creation_method SHELXL-97
_cell_angle_alpha 90.857(10)
_cell_angle_beta 99.261(10)
_cell_angle_gamma 113.392(13)
_cell_formula_units_Z 2
_cell_length_a 9.2779(13)
_cell_length_b 9.5225(13)
_cell_length_c 12.6163(14)
_cell_measurement_temperature 293(2)
_cell_volume 1005.9(3)
_computing_structure_refinement 'SHELXL-97 (Sheldrick, 1997)'
_diffrn_ambient_temperature 293(2)
_diffrn_measured_fraction_theta_full 0.998
_diffrn_measured_fraction_theta_max 0.834
_diffrn_radiation_monochromator graphite
_diffrn_radiation_type MoK\a
_diffrn_radiation_wavelength 0.71073
_diffrn_reflns_av_R_equivalents 0.0635
_diffrn_reflns_av_sigmaI/netI 0.1277
_diffrn_reflns_limit_h_max 12
_diffrn_reflns_limit_h_min -12
_diffrn_reflns_limit_k_max 13
_diffrn_reflns_limit_k_min -11
_diffrn_reflns_limit_l_max 16
_diffrn_reflns_limit_l_min -16
_diffrn_reflns_number 8537
_diffrn_reflns_theta_full 55.00
_diffrn_reflns_theta_max 25.31
_diffrn_reflns_theta_min 2.97
_diffrn_source 'fine-focus sealed tube'
_exptl_absorpt_coefficient_mu 0.290
_exptl_crystal_density_diffrn 1.355
_exptl_crystal_density_method 'not measured'
_exptl_crystal_F_000 428
_exptl_crystal_size_max 0.26
_exptl_crystal_size_mid 0.24
_exptl_crystal_size_min 0.22
_refine_diff_density_max 0.636
_refine_diff_density_min -0.289
_refine_diff_density_rms 0.092
_refine_ls_extinction_method none
_refine_ls_goodness_of_fit_ref 1.003
_refine_ls_hydrogen_treatment mixed
_refine_ls_matrix_type full
_refine_ls_number_parameters 253
_refine_ls_number_reflns 4596
_refine_ls_number_restraints 0
_refine_ls_restrained_S_all 1.003
_refine_ls_R_factor_all 0.1922
_refine_ls_R_factor_gt 0.0853
_refine_ls_shift/su_max 0.000
_refine_ls_shift/su_mean 0.000
_refine_ls_structure_factor_coef Fsqd
_refine_ls_weighting_details 'calc w=1/[\s^2^(Fo^2^)+(0.1019P)^2^+0.0000P] where P=(Fo^2^+2Fc^2^)/3'
_refine_ls_weighting_scheme calc
_refine_ls_wR_factor_gt 0.1905
_refine_ls_wR_factor_ref 0.2663
_reflns_number_gt 1875
_reflns_number_total 4596
_reflns_threshold_expression >2sigma(I)
_cod_data_source_file ol201458q_si_003.cif
_cod_data_source_block sr-66
_cod_original_cell_volume 1005.9(2)
_cod_original_formula_sum C23H19F1O2S2
_cod_database_code 1502303

loop_
_symmetry_equiv_pos_as_xyz
'x, y, z'
'-x, -y, -z'

loop_
_atom_site_label
_atom_site_type_symbol
_atom_site_fract_x
_atom_site_fract_y
_atom_site_fract_z
_atom_site_U_iso_or_equiv
_atom_site_adp_type
_atom_site_occupancy
_atom_site_symmetry_multiplicity
_atom_site_calc_flag
_atom_site_refinement_flags
S1 S 0.04938(15) 0.31466(17) 0.20685(12) 0.0650(5) Uani 1 1 d .
S2 S 0.36582(16) 0.55525(17) 0.20398(13) 0.0710(5) Uani 1 1 d .
O2 O 0.5123(4) 0.2317(5) 0.1280(3) 0.0833(13) Uani 1 1 d .
O1 O 0.0260(5) -0.2133(5) 0.1150(3) 0.0821(12) Uani 1 1 d .
F1 F 0.2875(5) -0.1129(5) 0.6332(3) 0.1221(15) Uani 1 1 d .
C4 C 0.0391(5) 0.0296(6) 0.1686(4) 0.0499(12) Uani 1 1 d .
C9 C -0.0418(5) 0.1190(6) 0.1654(4) 0.0515(12) Uani 1 1 d .
C10 C 0.4847(5) 0.2939(6) 0.2015(4) 0.0533(13) Uani 1 1 d .
C1 C 0.2516(5) 0.3566(6) 0.2096(4) 0.0537(12) Uani 1 1 d .
C2 C 0.3120(5) 0.2520(6) 0.2116(4) 0.0485(12) Uani 1 1 d .
C12 C 0.7672(6) 0.4756(7) 0.2605(5) 0.0680(15) Uani 1 1 d .
H12 H 0.7841 0.4606 0.1914 0.082 Uiso 1 1 calc R
C11 C 0.6150(5) 0.4009(6) 0.2859(4) 0.0517(12) Uani 1 1 d .
C3 C 0.2138(5) 0.0799(6) 0.2155(4) 0.0504(12) Uani 1 1 d .
H3 H 0.2556 0.0258 0.1703 0.060 Uiso 1 1 calc R
C17 C 0.2369(5) 0.0289(6) 0.3290(4) 0.0494(12) Uani 1 1 d .
C5 C -0.0474(6) -0.1337(7) 0.1223(4) 0.0601(13) Uani 1 1 d .
C16 C 0.5934(6) 0.4237(6) 0.3893(4) 0.0593(13) Uani 1 1 d .
H16 H 0.4918 0.3769 0.4061 0.071 Uiso 1 1 calc R
C8 C -0.2177(5) 0.0645(7) 0.1228(4) 0.0679(15) Uani 1 1 d .
H8A H -0.2345 0.0826 0.0473 0.081 Uiso 1 1 calc R
H8B H -0.2614 0.1221 0.1618 0.081 Uiso 1 1 calc R
C22 C 0.2980(6) -0.0785(7) 0.3499(5) 0.0668(15) Uani 1 1 d .
H22 H 0.3301 -0.1190 0.2951 0.080 Uiso 1 1 calc R
C20 C 0.2709(7) -0.0632(8) 0.5323(5) 0.0780(17) Uani 1 1 d .
C7 C -0.3031(6) -0.1048(7) 0.1353(5) 0.0754(17) Uani 1 1 d .
H7A H -0.4138 -0.1412 0.0997 0.090 Uiso 1 1 calc R
H7B H -0.3010 -0.1212 0.2111 0.090 Uiso 1 1 calc R
C6 C -0.2228(6) -0.1939(7) 0.0862(5) 0.0729(16) Uani 1 1 d .
H6A H -0.2698 -0.2996 0.1037 0.087 Uiso 1 1 calc R
H6B H -0.2453 -0.1940 0.0084 0.087 Uiso 1 1 calc R
C18 C 0.1947(6) 0.0903(7) 0.4119(4) 0.0696(16) Uani 1 1 d .
H18 H 0.1539 0.1644 0.3987 0.083 Uiso 1 1 calc R
C21 C 0.3127(7) -0.1286(7) 0.4540(5) 0.0837(18) Uani 1 1 d .
H21 H 0.3502 -0.2049 0.4682 0.100 Uiso 1 1 calc R
C19 C 0.2121(7) 0.0430(8) 0.5163(5) 0.0811(19) Uani 1 1 d .
H19 H 0.1834 0.0846 0.5725 0.097 Uiso 1 1 calc R
C13 C 0.8908(7) 0.5704(7) 0.3374(6) 0.0803(18) Uani 1 1 d .
H13 H 0.9909 0.6226 0.3195 0.096 Uiso 1 1 calc R
C23 C 0.2597(7) 0.5934(8) 0.0828(5) 0.094(2) Uani 1 1 d .
H23A H 0.3113 0.6998 0.0706 0.141 Uiso 1 1 calc R
H23B H 0.1517 0.5704 0.0907 0.141 Uiso 1 1 calc R
H23C H 0.2598 0.5305 0.0227 0.141 Uiso 1 1 calc R
C14 C 0.8688(7) 0.5897(7) 0.4408(6) 0.0836(18) Uani 1 1 d .
H14 H 0.9542 0.6533 0.4928 0.100 Uiso 1 1 calc R
C15 C 0.7187(7) 0.5139(7) 0.4679(5) 0.0782(17) Uani 1 1 d .
H15 H 0.7036 0.5243 0.5382 0.094 Uiso 1 1 calc R

loop_
_atom_site_aniso_label
_atom_site_aniso_U_11
_atom_site_aniso_U_22
_atom_site_aniso_U_33
_atom_site_aniso_U_23
_atom_site_aniso_U_13
_atom_site_aniso_U_12
S1 0.0514(8) 0.0537(9) 0.0935(11) 0.0131(8) 0.0194(7) 0.0222(7)
S2 0.0602(8) 0.0480(9) 0.0939(12) 0.0208(8) 0.0073(8) 0.0125(7)
O2 0.057(2) 0.119(4) 0.071(3) -0.012(2) 0.019(2) 0.031(2)
O1 0.096(3) 0.057(3) 0.091(3) -0.005(2) 0.008(2) 0.031(2)
F1 0.157(4) 0.138(4) 0.081(3) 0.056(3) 0.020(2) 0.068(3)
C4 0.049(3) 0.048(3) 0.048(3) 0.014(2) 0.011(2) 0.014(2)
C9 0.043(3) 0.044(3) 0.060(3) 0.009(3) 0.009(2) 0.010(2)
C10 0.047(3) 0.063(4) 0.053(3) 0.018(3) 0.014(2) 0.022(3)
C1 0.044(3) 0.048(3) 0.061(3) 0.009(2) 0.007(2) 0.012(2)
C2 0.042(3) 0.052(3) 0.050(3) 0.010(2) 0.011(2) 0.016(2)
C12 0.052(3) 0.075(4) 0.078(4) 0.015(3) 0.017(3) 0.025(3)
C11 0.047(3) 0.053(3) 0.056(3) 0.009(3) 0.007(2) 0.021(3)
C3 0.048(3) 0.049(3) 0.058(3) 0.010(2) 0.015(2) 0.022(2)
C17 0.045(3) 0.041(3) 0.058(3) 0.009(2) 0.008(2) 0.014(2)
C5 0.069(4) 0.052(4) 0.048(3) 0.007(3) 0.010(3) 0.014(3)
C16 0.053(3) 0.059(4) 0.064(3) 0.010(3) 0.011(3) 0.021(3)
C8 0.051(3) 0.075(4) 0.075(4) 0.016(3) 0.011(3) 0.022(3)
C22 0.067(3) 0.061(4) 0.073(4) 0.003(3) 0.003(3) 0.030(3)
C20 0.082(4) 0.078(5) 0.066(4) 0.031(4) 0.009(3) 0.025(4)
C7 0.055(3) 0.068(4) 0.078(4) 0.014(3) 0.014(3) -0.001(3)
C6 0.064(4) 0.061(4) 0.072(4) 0.006(3) -0.003(3) 0.007(3)
C18 0.084(4) 0.077(4) 0.066(4) 0.021(3) 0.025(3) 0.046(4)
C21 0.102(5) 0.065(4) 0.084(5) 0.020(4) -0.005(4) 0.040(4)
C19 0.088(4) 0.097(5) 0.071(4) 0.027(4) 0.024(3) 0.045(4)
C13 0.050(3) 0.072(5) 0.109(5) 0.010(4) 0.009(4) 0.017(3)
C23 0.089(4) 0.085(5) 0.113(5) 0.046(4) 0.022(4) 0.037(4)
C14 0.070(4) 0.073(5) 0.093(5) -0.014(4) -0.001(4) 0.021(4)
C15 0.074(4) 0.083(5) 0.076(4) -0.003(4) 0.011(3) 0.031(4)

loop_
_atom_type_symbol
_atom_type_description
_atom_type_scat_dispersion_real
_atom_type_scat_dispersion_imag
_atom_type_scat_source
C C 0.0033 0.0016 'International Tables Vol C Tables 4.2.6.8 and 6.1.1.4'
H H 0.0000 0.0000 'International Tables Vol C Tables 4.2.6.8 and 6.1.1.4'
O O 0.0106 0.0060 'International Tables Vol C Tables 4.2.6.8 and 6.1.1.4'
S S 0.1246 0.1234 'International Tables Vol C Tables 4.2.6.8 and 6.1.1.4'
N N 0.0061 0.0033 'International Tables Vol C Tables 4.2.6.8 and 6.1.1.4'
F F 0.0171 0.0103 'International Tables Vol C Tables 4.2.6.8 and 6.1.1.4'

loop_
_geom_angle_atom_site_label_1
_geom_angle_atom_site_label_2
_geom_angle_atom_site_label_3
_geom_angle
C9 S1 C1 102.5(2)
C1 S2 C23 101.4(3)
C9 C4 C5 118.7(4)
C9 C4 C3 125.2(5)
C5 C4 C3 116.1(4)
C4 C9 C8 124.3(5)
C4 C9 S1 122.8(4)
C8 C9 S1 112.9(3)
O2 C10 C11 121.6(4)
O2 C10 C2 118.7(5)
C11 C10 C2 119.6(4)
C2 C1 S1 124.1(4)
C2 C1 S2 123.5(4)
S1 C1 S2 112.3(3)
C1 C2 C10 121.4(4)
C1 C2 C3 123.9(4)
C10 C2 C3 114.6(4)
C13 C12 C11 120.0(5)
C13 C12 H12 120.0
C11 C12 H12 120.0
C16 C11 C12 118.9(5)
C16 C11 C10 122.5(4)
C12 C11 C10 118.5(5)
C4 C3 C17 111.2(4)
C4 C3 C2 113.3(4)
C17 C3 C2 112.0(4)
C4 C3 H3 106.6
C17 C3 H3 106.6
C2 C3 H3 106.6
C22 C17 C18 118.7(5)
C22 C17 C3 121.1(4)
C18 C17 C3 120.2(4)
O1 C5 C6 121.7(5)
O1 C5 C4 120.0(5)
C6 C5 C4 118.2(5)
C15 C16 C11 121.3(5)
C15 C16 H16 119.3
C11 C16 H16 119.3
C9 C8 C7 110.6(4)
C9 C8 H8A 109.5
C7 C8 H8A 109.5
C9 C8 H8B 109.5
C7 C8 H8B 109.5
H8A C8 H8B 108.1
C17 C22 C21 120.4(5)
C17 C22 H22 119.8
C21 C22 H22 119.8
C19 C20 C21 123.7(5)
C19 C20 F1 119.1(6)
C21 C20 F1 117.1(6)
C8 C7 C6 109.9(4)
C8 C7 H7A 109.7
C6 C7 H7A 109.7
C8 C7 H7B 109.7
C6 C7 H7B 109.7
H7A C7 H7B 108.2
C5 C6 C7 114.8(5)
C5 C6 H6A 108.6
C7 C6 H6A 108.6
C5 C6 H6B 108.6
C7 C6 H6B 108.6
H6A C6 H6B 107.5
C17 C18 C19 121.1(5)
C17 C18 H18 119.4
C19 C18 H18 119.4
C20 C21 C22 118.2(5)
C20 C21 H21 120.9
C22 C21 H21 120.9
C20 C19 C18 117.8(6)
C20 C19 H19 121.1
C18 C19 H19 121.1
C12 C13 C14 120.7(6)
C12 C13 H13 119.7
C14 C13 H13 119.7
S2 C23 H23A 109.5
S2 C23 H23B 109.5
H23A C23 H23B 109.5
S2 C23 H23C 109.5
H23A C23 H23C 109.5
H23B C23 H23C 109.5
C13 C14 C15 120.0(6)
C13 C14 H14 120.0
C15 C14 H14 120.0
C16 C15 C14 119.0(6)
C16 C15 H15 120.5
C14 C15 H15 120.5

loop_
_geom_bond_atom_site_label_1
_geom_bond_atom_site_label_2
_geom_bond_distance
S1 C9 1.743(5)
S1 C1 1.751(5)
S2 C1 1.773(5)
S2 C23 1.804(6)
O2 C10 1.207(5)
O1 C5 1.214(6)
F1 C20 1.371(6)
C4 C9 1.337(6)
C4 C5 1.495(7)
C4 C3 1.508(6)
C9 C8 1.503(6)
C10 C11 1.486(7)
C10 C2 1.517(6)
C1 C2 1.321(6)
C2 C3 1.533(6)
C12 C13 1.366(8)
C12 C11 1.398(6)
C12 H12 0.9300
C11 C16 1.378(6)
C3 C17 1.529(6)
C3 H3 0.9800
C17 C22 1.362(6)
C17 C18 1.373(6)
C5 C6 1.482(7)
C16 C15 1.373(7)
C16 H16 0.9300
C8 C7 1.512(7)
C8 H8A 0.9700
C8 H8B 0.9700
C22 C21 1.408(8)
C22 H22 0.9300
C20 C19 1.330(8)
C20 C21 1.346(8)
C7 C6 1.514(7)
C7 H7A 0.9700
C7 H7B 0.9700
C6 H6A 0.9700
C6 H6B 0.9700
C18 C19 1.403(7)
C18 H18 0.9300
C21 H21 0.9300
C19 H19 0.9300
C13 C14 1.374(8)
C13 H13 0.9300
C23 H23A 0.9600
C23 H23B 0.9600
C23 H23C 0.9600
C14 C15 1.393(8)
C14 H14 0.9300
C15 H15 0.9300

loop_
_geom_torsion_atom_site_label_1
_geom_torsion_atom_site_label_2
_geom_torsion_atom_site_label_3
_geom_torsion_atom_site_label_4
_geom_torsion
C5 C4 C9 C8 3.2(7)
C3 C4 C9 C8 -177.1(4)
C5 C4 C9 S1 -174.7(4)
C3 C4 C9 S1 5.1(7)
C1 S1 C9 C4 16.4(5)
C1 S1 C9 C8 -161.7(4)
C9 S1 C1 C2 -17.9(5)
C9 S1 C1 S2 159.8(3)
C23 S2 C1 C2 122.4(5)
C23 S2 C1 S1 -55.3(3)
S1 C1 C2 C10 173.2(4)
S2 C1 C2 C10 -4.3(7)
S1 C1 C2 C3 -2.1(7)
S2 C1 C2 C3 -179.5(3)
O2 C10 C2 C1 -120.9(6)
C11 C10 C2 C1 63.5(6)
O2 C10 C2 C3 54.8(6)
C11 C10 C2 C3 -120.9(5)
C13 C12 C11 C16 -0.7(8)
C13 C12 C11 C10 -177.7(5)
O2 C10 C11 C16 -152.5(5)
C2 C10 C11 C16 23.0(7)
O2 C10 C11 C12 24.4(7)
C2 C10 C11 C12 -160.1(4)
C9 C4 C3 C17 99.9(5)
C5 C4 C3 C17 -80.3(5)
C9 C4 C3 C2 -27.4(6)
C5 C4 C3 C2 152.4(4)
C1 C2 C3 C4 25.6(6)
C10 C2 C3 C4 -149.9(4)
C1 C2 C3 C17 -101.2(5)
C10 C2 C3 C17 83.3(5)
C4 C3 C17 C22 112.8(5)
C2 C3 C17 C22 -119.2(5)
C4 C3 C17 C18 -66.6(6)
C2 C3 C17 C18 61.4(6)
C9 C4 C5 O1 173.1(5)
C3 C4 C5 O1 -6.6(7)
C9 C4 C5 C6 -6.9(7)
C3 C4 C5 C6 173.3(4)
C12 C11 C16 C15 -2.0(8)
C10 C11 C16 C15 174.8(5)
C4 C9 C8 C7 27.5(7)
S1 C9 C8 C7 -154.5(4)
C18 C17 C22 C21 1.9(8)
C3 C17 C22 C21 -177.5(5)
C9 C8 C7 C6 -52.4(6)
O1 C5 C6 C7 159.1(5)
C4 C5 C6 C7 -20.9(7)
C8 C7 C6 C5 50.6(7)
C22 C17 C18 C19 -0.6(8)
C3 C17 C18 C19 178.8(5)
C19 C20 C21 C22 2.1(10)
F1 C20 C21 C22 -179.4(5)
C17 C22 C21 C20 -2.6(9)
C21 C20 C19 C18 -0.8(10)
F1 C20 C19 C18 -179.3(5)
C17 C18 C19 C20 0.0(9)
C11 C12 C13 C14 2.2(9)
C12 C13 C14 C15 -1.0(9)
C11 C16 C15 C14 3.2(8)
C13 C14 C15 C16 -1.7(9)
